data_7114269
loop_
_publ_author_name
'Hejl, Andrew'
'Trnka, Tina M.'
'Day, Michael W.'
'Grubbs, Robert H.'

_publ_section_title
;
 Terminal ruthenium carbido complexes as ??-donor ligandsElectronic
 supplementary information (ESI) available: additional crystallographic
 information. See http://www.rsc.org/suppdata/cc/b2/b207903h/
;
_journal_issue 21
_journal_name_full 'Chemical Communications'
_journal_page_first 2524
_journal_paper_doi 10.1039/b207903h
_journal_year 2002
_chemical_formula_sum 'C43 H72 Cl2 P2 Ru'
_chemical_formula_weight 822.92
_chemical_name_systematic
; 
? 
;
_space_group_IT_number 14
_symmetry_cell_setting monoclinic
_symmetry_space_group_name_Hall '-P 2yn'
_symmetry_space_group_name_H-M 'P 1 21/n 1'
_atom_sites_solution_hydrogens geom
_atom_sites_solution_primary direct
_atom_sites_solution_secondary difmap
_audit_creation_method SHELXL-97
_cell_angle_alpha 90.00
_cell_angle_beta 92.1280(10)
_cell_angle_gamma 90.00
_cell_formula_units_Z 4
_cell_length_a 9.9665(7)
_cell_length_b 19.7371(15)
_cell_length_c 21.5048(16)
_cell_measurement_reflns_used 19682
_cell_measurement_temperature 98(2)
_cell_measurement_theta_max 28.29
_cell_measurement_theta_min 2.15
_cell_volume 4227.3(5)
_computing_cell_refinement 'Bruker SAINT v6.022'
_computing_data_collection 'Bruker SMART v5.054'
_computing_data_reduction 'Bruker SAINT v6.022'
_computing_molecular_graphics 'Bruker SHELXTL'
_computing_publication_material 'Bruker SHELXTL'
_computing_structure_refinement 'SHELXL-97 (Sheldrick, 1997)'
_computing_structure_solution 'SHELXS-97 (Sheldrick, 1990)'
_diffrn_ambient_temperature 98(2)
_diffrn_measured_fraction_theta_full 0.938
_diffrn_measured_fraction_theta_max 0.938
_diffrn_measurement_device_type 'Bruker SMART 1000'
_diffrn_measurement_method '\w scans at 5 \f settings'
_diffrn_radiation_monochromator graphite
_diffrn_radiation_source 'fine-focus sealed tube'
_diffrn_radiation_type MoK\a
_diffrn_radiation_wavelength 0.71073
_diffrn_reflns_av_R_equivalents 0.0877
_diffrn_reflns_av_sigmaI/netI 0.0607
_diffrn_reflns_limit_h_max 13
_diffrn_reflns_limit_h_min -13
_diffrn_reflns_limit_k_max 25
_diffrn_reflns_limit_k_min -26
_diffrn_reflns_limit_l_max 28
_diffrn_reflns_limit_l_min -28
_diffrn_reflns_number 62446
_diffrn_reflns_theta_full 28.49
_diffrn_reflns_theta_max 28.49
_diffrn_reflns_theta_min 1.40
_exptl_absorpt_coefficient_mu 0.601
_exptl_absorpt_correction_T_max 0.9368
_exptl_absorpt_correction_T_min 0.7490
_exptl_absorpt_correction_type none
_exptl_crystal_colour 'Pale yellow'
_exptl_crystal_density_diffrn 1.293
_exptl_crystal_density_method 'not measured'
_exptl_crystal_description Block
_exptl_crystal_F_000 1752
_exptl_crystal_size_max 0.51
_exptl_crystal_size_mid 0.18
_exptl_crystal_size_min 0.11
_refine_diff_density_max 2.507
_refine_diff_density_min -1.159
_refine_diff_density_rms 0.176
_refine_ls_extinction_method none
_refine_ls_goodness_of_fit_ref 3.120
_refine_ls_hydrogen_treatment Riding
_refine_ls_matrix_type 'Full matrix'
_refine_ls_number_parameters 433
_refine_ls_number_reflns 10049
_refine_ls_number_restraints 0
_refine_ls_restrained_S_all 3.120
_refine_ls_R_factor_all 0.1132
_refine_ls_R_factor_gt 0.0904
_refine_ls_shift/su_max 0.001
_refine_ls_shift/su_mean 0.000
_refine_ls_structure_factor_coef Fsqd
_refine_ls_weighting_details w=1/s^2^(Fo^2^)
_refine_ls_weighting_scheme sigma
_refine_ls_wR_factor_gt 0.1491
_refine_ls_wR_factor_ref 0.1505
_reflns_number_gt 7579
_reflns_number_total 10049
_reflns_threshold_expression >2sigma(I)
_cod_data_source_file b207903h.txt
_cod_data_source_block tmt61
_cod_depositor_comments
;
The following automatic conversions were performed:

'_symmetry_cell_setting' value 'Monoclinic' changed to 'monoclinic'
according to
/usr/data/users/saulius/automatic-downloads/retrospective/RSC/lib/dictionaries/cif_core.dic
dictionary named 'cif_core.dic' version 2.4.2 from
2011-04-26.

'_refine_ls_weighting_scheme' value 'Sigma' changed to
'sigma' according to
/usr/data/users/saulius/automatic-downloads/retrospective/RSC/lib/dictionaries/cif_core.dic
dictionary named 'cif_core.dic' version 2.4.2 from 2011-04-26.

Automatic conversion script
Id: cif_fix_values 2281 2013-09-26 08:29:07Z andrius 

The following automatic conversions were performed:

'_atom_sites_solution_primary' value 'Direct methods' was changed to
'direct'.

'_atom_sites_solution_secondary' value 'Difference Fourier map' was
changed to 'difmap'.

'_atom_sites_solution_hydrogens' value 'Geometric positions' was
changed to 'geom'.

Automatic conversion script
Id: cif_fix_values 6452 2018-10-05 10:23:21Z andrius 
;
_cod_original_sg_symbol_H-M P2(1)/n
_cod_database_code 7114269

loop_
_symmetry_equiv_pos_as_xyz
'x, y, z'
'-x+1/2, y+1/2, -z+1/2'
'-x, -y, -z'
'x-1/2, -y-1/2, z-1/2'

loop_
_atom_site_label
_atom_site_type_symbol
_atom_site_fract_x
_atom_site_fract_y
_atom_site_fract_z
_atom_site_U_iso_or_equiv
_atom_site_adp_type
_atom_site_occupancy
_atom_site_symmetry_multiplicity
_atom_site_calc_flag
_atom_site_refinement_flags
Ru Ru 0.61036(5) 0.83188(2) 0.08018(2) 0.01121(12) Uani 1 1 d .
Cl1 Cl 0.82334(14) 0.81181(7) 0.03686(7) 0.0182(3) Uani 1 1 d .
Cl2 Cl 0.40059(14) 0.80333(8) 0.12139(7) 0.0188(3) Uani 1 1 d .
P1 P 0.70536(15) 0.80637(7) 0.18315(7) 0.0130(3) Uani 1 1 d .
P2 P 0.51062(15) 0.81614(7) -0.02346(7) 0.0115(3) Uani 1 1 d .
C1 C 0.6084(6) 0.9145(3) 0.0835(3) 0.0181(12) Uani 1 1 d .
C2 C 0.6098(6) 0.8389(3) 0.2492(3) 0.0157(13) Uani 1 1 d .
H2 H 0.5228 0.8137 0.2472 0.019 Uiso 1 1 calc R
C3 C 0.6752(7) 0.8208(3) 0.3123(3) 0.0244(15) Uani 1 1 d .
H3A H 0.7611 0.8457 0.3178 0.029 Uiso 1 1 calc R
H3B H 0.6954 0.7717 0.3134 0.029 Uiso 1 1 calc R
C4 C 0.5852(7) 0.8383(3) 0.3656(3) 0.0271(15) Uani 1 1 d .
H4A H 0.5036 0.8097 0.3629 0.033 Uiso 1 1 calc R
H4B H 0.6332 0.8285 0.4057 0.033 Uiso 1 1 calc R
C5 C 0.5453(6) 0.9118(3) 0.3635(3) 0.0222(15) Uani 1 1 d .
H5A H 0.6258 0.9403 0.3716 0.027 Uiso 1 1 calc R
H5B H 0.4814 0.9210 0.3967 0.027 Uiso 1 1 calc R
C6 C 0.4807(7) 0.9308(3) 0.3009(3) 0.0269(16) Uani 1 1 d .
H6A H 0.4612 0.9800 0.3004 0.032 Uiso 1 1 calc R
H6B H 0.3945 0.9064 0.2951 0.032 Uiso 1 1 calc R
C7 C 0.5714(6) 0.9136(3) 0.2464(3) 0.0210(14) Uani 1 1 d .
H7A H 0.6534 0.9419 0.2491 0.025 Uiso 1 1 calc R
H7B H 0.5231 0.9235 0.2064 0.025 Uiso 1 1 calc R
C8 C 0.7108(6) 0.7134(3) 0.1979(3) 0.0159(13) Uani 1 1 d .
H8 H 0.7715 0.7062 0.2354 0.019 Uiso 1 1 calc R
C9 C 0.5766(6) 0.6810(3) 0.2119(3) 0.0217(15) Uani 1 1 d .
H9A H 0.5383 0.7038 0.2482 0.026 Uiso 1 1 calc R
H9B H 0.5132 0.6871 0.1758 0.026 Uiso 1 1 calc R
C10 C 0.5927(7) 0.6057(3) 0.2256(3) 0.0270(16) Uani 1 1 d .
H10A H 0.5036 0.5859 0.2332 0.032 Uiso 1 1 calc R
H10B H 0.6498 0.5998 0.2639 0.032 Uiso 1 1 calc R
C11 C 0.6558(7) 0.5681(3) 0.1723(3) 0.0308(17) Uani 1 1 d .
H11A H 0.5947 0.5697 0.1349 0.037 Uiso 1 1 calc R
H11B H 0.6702 0.5201 0.1838 0.037 Uiso 1 1 calc R
C12 C 0.7885(8) 0.6006(3) 0.1579(4) 0.041(2) Uani 1 1 d .
H12A H 0.8522 0.5944 0.1939 0.050 Uiso 1 1 calc R
H12B H 0.8264 0.5775 0.1216 0.050 Uiso 1 1 calc R
C13 C 0.7742(7) 0.6762(3) 0.1438(3) 0.0307(17) Uani 1 1 d .
H13A H 0.8637 0.6957 0.1365 0.037 Uiso 1 1 calc R
H13B H 0.7174 0.6825 0.1055 0.037 Uiso 1 1 calc R
C14 C 0.8822(5) 0.8333(3) 0.1901(3) 0.0196(13) Uani 1 1 d .
H14 H 0.9209 0.8192 0.1498 0.023 Uiso 1 1 calc R
C15 C 0.9761(6) 0.8034(3) 0.2393(3) 0.0218(14) Uani 1 1 d .
H15A H 0.9703 0.7533 0.2377 0.026 Uiso 1 1 calc R
H15B H 0.9484 0.8182 0.2809 0.026 Uiso 1 1 calc R
C16 C 1.1215(6) 0.8252(3) 0.2300(3) 0.0188(14) Uani 1 1 d .
H16A H 1.1795 0.8072 0.2644 0.023 Uiso 1 1 calc R
H16B H 1.1525 0.8057 0.1906 0.023 Uiso 1 1 calc R
C17 C 1.1357(6) 0.9026(3) 0.2278(3) 0.0238(15) Uani 1 1 d .
H17A H 1.1198 0.9216 0.2695 0.029 Uiso 1 1 calc R
H17B H 1.2284 0.9145 0.2168 0.029 Uiso 1 1 calc R
C18 C 1.0380(6) 0.9338(3) 0.1810(3) 0.0244(15) Uani 1 1 d .
H18A H 1.0437 0.9838 0.1842 0.029 Uiso 1 1 calc R
H18B H 1.0637 0.9208 0.1386 0.029 Uiso 1 1 calc R
C19 C 0.8943(6) 0.9119(3) 0.1904(3) 0.0185(14) Uani 1 1 d .
H19A H 0.8352 0.9310 0.1569 0.022 Uiso 1 1 calc R
H19B H 0.8643 0.9297 0.2306 0.022 Uiso 1 1 calc R
C20 C 0.3312(5) 0.8404(3) -0.0285(3) 0.0144(13) Uani 1 1 d .
H20 H 0.2844 0.8084 -0.0005 0.017 Uiso 1 1 calc R
C21 C 0.3042(6) 0.9124(3) -0.0027(3) 0.0165(13) Uani 1 1 d .
H21A H 0.3481 0.9174 0.0392 0.020 Uiso 1 1 calc R
H21B H 0.3420 0.9470 -0.0304 0.020 Uiso 1 1 calc R
C22 C 0.1519(6) 0.9228(3) 0.0013(3) 0.0209(14) Uani 1 1 d .
H22A H 0.1165 0.8906 0.0319 0.025 Uiso 1 1 calc R
H22B H 0.1344 0.9692 0.0163 0.025 Uiso 1 1 calc R
C23 C 0.0784(6) 0.9123(3) -0.0610(3) 0.0248(15) Uani 1 1 d .
H23A H -0.0194 0.9165 -0.0557 0.030 Uiso 1 1 calc R
H23B H 0.1057 0.9479 -0.0904 0.030 Uiso 1 1 calc R
C24 C 0.1083(6) 0.8437(3) -0.0878(3) 0.0205(14) Uani 1 1 d .
H24A H 0.0643 0.8397 -0.1297 0.025 Uiso 1 1 calc R
H24B H 0.0712 0.8080 -0.0611 0.025 Uiso 1 1 calc R
C25 C 0.2599(6) 0.8332(3) -0.0926(3) 0.0193(13) Uani 1 1 d .
H25A H 0.2772 0.7875 -0.1095 0.023 Uiso 1 1 calc R
H25B H 0.2962 0.8670 -0.1215 0.023 Uiso 1 1 calc R
C26 C 0.5087(6) 0.7253(3) -0.0472(3) 0.0121(12) Uani 1 1 d .
H26 H 0.4662 0.7235 -0.0900 0.015 Uiso 1 1 calc R
C27 C 0.4239(6) 0.6797(3) -0.0061(3) 0.0182(14) Uani 1 1 d .
H27A H 0.3318 0.6982 -0.0044 0.022 Uiso 1 1 calc R
H27B H 0.4636 0.6788 0.0367 0.022 Uiso 1 1 calc R
C28 C 0.4185(6) 0.6071(3) -0.0328(3) 0.0229(15) Uani 1 1 d .
H28A H 0.3679 0.5778 -0.0047 0.028 Uiso 1 1 calc R
H28B H 0.3698 0.6078 -0.0738 0.028 Uiso 1 1 calc R
C29 C 0.5582(6) 0.5773(3) -0.0405(3) 0.0207(14) Uani 1 1 d .
H29A H 0.6028 0.5706 0.0009 0.025 Uiso 1 1 calc R
H29B H 0.5502 0.5325 -0.0611 0.025 Uiso 1 1 calc R
C30 C 0.6426(6) 0.6241(3) -0.0792(3) 0.0224(15) Uani 1 1 d .
H30A H 0.6033 0.6263 -0.1221 0.027 Uiso 1 1 calc R
H30B H 0.7344 0.6053 -0.0813 0.027 Uiso 1 1 calc R
C31 C 0.6506(6) 0.6957(3) -0.0519(3) 0.0173(14) Uani 1 1 d .
H31A H 0.7044 0.7250 -0.0788 0.021 Uiso 1 1 calc R
H31B H 0.6956 0.6943 -0.0101 0.021 Uiso 1 1 calc R
C32 C 0.6054(6) 0.8570(3) -0.0855(2) 0.0123(12) Uani 1 1 d .
H32 H 0.7020 0.8481 -0.0742 0.015 Uiso 1 1 calc R
C33 C 0.5847(6) 0.8298(3) -0.1514(3) 0.0214(14) Uani 1 1 d .
H33A H 0.4920 0.8400 -0.1668 0.026 Uiso 1 1 calc R
H33B H 0.5962 0.7800 -0.1511 0.026 Uiso 1 1 calc R
C34 C 0.6841(7) 0.8614(3) -0.1950(3) 0.0233(15) Uani 1 1 d .
H34A H 0.7766 0.8487 -0.1812 0.028 Uiso 1 1 calc R
H34B H 0.6674 0.8435 -0.2376 0.028 Uiso 1 1 calc R
C35 C 0.6708(6) 0.9380(3) -0.1957(3) 0.0198(14) Uani 1 1 d .
H35A H 0.7394 0.9577 -0.2225 0.024 Uiso 1 1 calc R
H35B H 0.5811 0.9508 -0.2133 0.024 Uiso 1 1 calc R
C36 C 0.6889(6) 0.9663(3) -0.1300(3) 0.0190(14) Uani 1 1 d .
H36A H 0.6747 1.0160 -0.1311 0.023 Uiso 1 1 calc R
H36B H 0.7821 0.9578 -0.1144 0.023 Uiso 1 1 calc R
C37 C 0.5914(6) 0.9345(3) -0.0856(3) 0.0173(13) Uani 1 1 d .
H37A H 0.4983 0.9471 -0.0985 0.021 Uiso 1 1 calc R
H37B H 0.6099 0.9521 -0.0430 0.021 Uiso 1 1 calc R
C41 C 0.1122(7) 0.6928(3) 0.0838(3) 0.0274(15) Uani 1 1 d .
H41 H 0.0994 0.7405 0.0858 0.033 Uiso 1 1 calc R
C42 C 0.0430(7) 0.6560(3) 0.0396(3) 0.0279(16) Uani 1 1 d .
H42 H -0.0185 0.6778 0.0114 0.033 Uiso 1 1 calc R
C43 C 0.0624(7) 0.5871(4) 0.0360(3) 0.0325(18) Uani 1 1 d .
H43 H 0.0148 0.5615 0.0049 0.039 Uiso 1 1 calc R
C44 C 0.1506(7) 0.5549(4) 0.0773(4) 0.0339(18) Uani 1 1 d .
H44 H 0.1636 0.5073 0.0748 0.041 Uiso 1 1 calc R
C45 C 0.2212(7) 0.5932(4) 0.1231(3) 0.0345(19) Uani 1 1 d .
H45 H 0.2823 0.5716 0.1517 0.041 Uiso 1 1 calc R
C46 C 0.2011(7) 0.6615(4) 0.1260(3) 0.0364(18) Uani 1 1 d .
H46 H 0.2479 0.6877 0.1569 0.044 Uiso 1 1 calc R

loop_
_atom_site_aniso_label
_atom_site_aniso_U_11
_atom_site_aniso_U_22
_atom_site_aniso_U_33
_atom_site_aniso_U_23
_atom_site_aniso_U_13
_atom_site_aniso_U_12
Ru 0.0133(2) 0.0124(2) 0.0079(2) 0.0010(2) -0.00006(16) 0.0002(2)
Cl1 0.0148(8) 0.0230(8) 0.0169(8) 0.0027(6) 0.0011(6) 0.0014(6)
Cl2 0.0137(8) 0.0294(9) 0.0132(8) 0.0015(6) 0.0013(6) -0.0030(6)
P1 0.0134(8) 0.0145(8) 0.0109(8) 0.0016(6) -0.0009(6) -0.0012(6)
P2 0.0134(8) 0.0111(8) 0.0101(8) 0.0007(6) 0.0011(6) 0.0008(6)
C1 0.021(3) 0.027(3) 0.006(3) 0.001(3) -0.001(2) 0.001(3)
C2 0.016(3) 0.023(3) 0.009(3) -0.001(3) 0.004(2) -0.003(3)
C3 0.038(4) 0.025(4) 0.010(3) -0.002(3) -0.004(3) 0.014(3)
C4 0.042(4) 0.031(4) 0.008(3) 0.005(3) 0.002(3) 0.006(3)
C5 0.023(4) 0.032(4) 0.012(3) -0.001(3) 0.001(3) 0.006(3)
C6 0.027(4) 0.037(4) 0.017(4) 0.003(3) 0.005(3) 0.011(3)
C7 0.027(4) 0.025(4) 0.011(3) 0.003(3) 0.000(3) 0.008(3)
C8 0.021(3) 0.017(3) 0.009(3) 0.000(2) -0.002(3) -0.001(3)
C9 0.023(3) 0.016(4) 0.027(4) 0.000(3) 0.005(3) -0.005(3)
C10 0.032(4) 0.025(4) 0.024(4) 0.005(3) 0.007(3) -0.007(3)
C11 0.048(5) 0.018(4) 0.027(4) 0.000(3) 0.003(3) -0.005(3)
C12 0.056(5) 0.018(4) 0.051(5) 0.006(3) 0.030(4) 0.005(3)
C13 0.040(4) 0.016(4) 0.037(4) 0.000(3) 0.022(3) 0.000(3)
C14 0.013(3) 0.027(3) 0.018(3) 0.007(3) -0.002(2) 0.003(3)
C15 0.024(4) 0.023(3) 0.018(3) 0.004(3) -0.001(3) -0.001(3)
C16 0.013(3) 0.026(4) 0.017(3) 0.002(3) -0.001(2) 0.001(3)
C17 0.020(4) 0.030(4) 0.021(4) 0.009(3) 0.000(3) -0.007(3)
C18 0.021(4) 0.026(4) 0.026(4) 0.004(3) 0.000(3) -0.005(3)
C19 0.015(3) 0.021(3) 0.019(4) 0.003(3) -0.003(3) -0.002(3)
C20 0.012(3) 0.020(3) 0.011(3) -0.003(3) 0.001(2) -0.002(3)
C21 0.021(3) 0.017(3) 0.012(3) -0.008(2) 0.001(3) 0.003(3)
C22 0.020(3) 0.025(4) 0.018(4) -0.010(3) 0.001(3) 0.003(3)
C23 0.020(4) 0.028(4) 0.026(4) -0.001(3) -0.003(3) 0.007(3)
C24 0.020(3) 0.024(4) 0.017(3) -0.003(3) -0.003(3) 0.001(3)
C25 0.021(3) 0.026(3) 0.011(3) -0.004(3) -0.005(2) 0.006(3)
C26 0.014(3) 0.013(3) 0.010(3) 0.003(2) 0.003(2) 0.000(2)
C27 0.025(3) 0.014(3) 0.016(3) -0.002(2) 0.006(3) 0.000(3)
C28 0.020(4) 0.017(3) 0.032(4) 0.005(3) 0.008(3) -0.004(3)
C29 0.026(4) 0.014(3) 0.022(4) 0.001(3) 0.003(3) 0.005(3)
C30 0.032(4) 0.014(3) 0.022(4) 0.003(3) 0.007(3) 0.007(3)
C31 0.017(3) 0.013(3) 0.022(4) 0.005(3) 0.007(3) 0.002(2)
C32 0.016(3) 0.014(3) 0.008(3) 0.000(2) 0.000(2) -0.002(2)
C33 0.032(4) 0.017(3) 0.016(3) -0.006(3) 0.007(3) -0.010(3)
C34 0.037(4) 0.016(3) 0.017(3) -0.003(3) 0.010(3) -0.006(3)
C35 0.027(4) 0.021(3) 0.011(3) 0.002(3) 0.004(3) -0.004(3)
C36 0.024(3) 0.017(3) 0.016(3) 0.001(3) 0.003(3) -0.005(3)
C37 0.026(4) 0.014(3) 0.011(3) 0.000(2) 0.002(3) -0.001(3)
C41 0.033(4) 0.029(4) 0.021(4) -0.004(3) 0.011(3) -0.006(3)
C42 0.029(4) 0.035(4) 0.021(4) 0.002(3) 0.007(3) 0.000(3)
C43 0.045(5) 0.036(4) 0.017(4) -0.007(3) 0.001(3) -0.011(4)
C44 0.037(5) 0.025(4) 0.041(5) 0.004(3) 0.018(4) 0.000(3)
C45 0.023(4) 0.050(5) 0.031(4) 0.023(4) 0.006(3) 0.000(4)
C46 0.035(4) 0.045(5) 0.029(4) 0.004(4) 0.003(3) -0.015(4)

loop_
_atom_type_symbol
_atom_type_description
_atom_type_scat_dispersion_real
_atom_type_scat_dispersion_imag
_atom_type_scat_source
C C 0.0033 0.0016 'International Tables Vol C Tables 4.2.6.8 and 6.1.1.4'
H H 0.0000 0.0000 'International Tables Vol C Tables 4.2.6.8 and 6.1.1.4'
P P 0.1023 0.0942 'International Tables Vol C Tables 4.2.6.8 and 6.1.1.4'
Cl Cl 0.1484 0.1585 'International Tables Vol C Tables 4.2.6.8 and 6.1.1.4'
Ru Ru -1.2594 0.8363 'International Tables Vol C Tables 4.2.6.8 and 6.1.1.4'

loop_
_geom_angle_atom_site_label_1
_geom_angle_atom_site_label_2
_geom_angle_atom_site_label_3
_geom_angle
_geom_angle_publ_flag
C1 Ru Cl2 102.1(2) yes
C1 Ru Cl1 101.3(2) yes
Cl2 Ru Cl1 156.66(5) yes
C1 Ru P1 99.9(2) yes
Cl2 Ru P1 85.94(6) yes
Cl1 Ru P1 89.95(6) yes
C1 Ru P2 99.4(2) yes
Cl2 Ru P2 88.63(5) yes
Cl1 Ru P2 87.71(6) yes
P1 Ru P2 160.66(5) yes
C14 P1 C8 104.4(3) ?
C14 P1 C2 110.8(3) ?
C8 P1 C2 102.9(3) ?
C14 P1 Ru 110.7(2) ?
C8 P1 Ru 111.53(19) ?
C2 P1 Ru 115.64(19) ?
C20 P2 C32 111.3(3) ?
C20 P2 C26 103.5(3) ?
C32 P2 C26 102.9(3) ?
C20 P2 Ru 112.51(18) ?
C32 P2 Ru 113.84(19) ?
C26 P2 Ru 111.95(19) ?
C3 C2 C7 111.0(5) ?
C3 C2 P1 112.7(4) ?
C7 C2 P1 116.2(4) ?
C3 C2 H2 105.3 ?
C7 C2 H2 105.3 ?
P1 C2 H2 105.3 ?
C2 C3 C4 111.9(5) ?
C2 C3 H3A 109.2 ?
C4 C3 H3A 109.2 ?
C2 C3 H3B 109.2 ?
C4 C3 H3B 109.2 ?
H3A C3 H3B 107.9 ?
C5 C4 C3 111.0(5) ?
C5 C4 H4A 109.4 ?
C3 C4 H4A 109.4 ?
C5 C4 H4B 109.4 ?
C3 C4 H4B 109.4 ?
H4A C4 H4B 108.0 ?
C4 C5 C6 111.6(5) ?
C4 C5 H5A 109.3 ?
C6 C5 H5A 109.3 ?
C4 C5 H5B 109.3 ?
C6 C5 H5B 109.3 ?
H5A C5 H5B 108.0 ?
C5 C6 C7 112.2(5) ?
C5 C6 H6A 109.2 ?
C7 C6 H6A 109.2 ?
C5 C6 H6B 109.2 ?
C7 C6 H6B 109.2 ?
H6A C6 H6B 107.9 ?
C6 C7 C2 109.7(5) ?
C6 C7 H7A 109.7 ?
C2 C7 H7A 109.7 ?
C6 C7 H7B 109.7 ?
C2 C7 H7B 109.7 ?
H7A C7 H7B 108.2 ?
C13 C8 C9 109.8(5) ?
C13 C8 P1 110.7(4) ?
C9 C8 P1 115.3(4) ?
C13 C8 H8 106.9 ?
C9 C8 H8 106.9 ?
P1 C8 H8 106.9 ?
C10 C9 C8 111.2(5) ?
C10 C9 H9A 109.4 ?
C8 C9 H9A 109.4 ?
C10 C9 H9B 109.4 ?
C8 C9 H9B 109.4 ?
H9A C9 H9B 108.0 ?
C9 C10 C11 112.0(5) ?
C9 C10 H10A 109.2 ?
C11 C10 H10A 109.2 ?
C9 C10 H10B 109.2 ?
C11 C10 H10B 109.2 ?
H10A C10 H10B 107.9 ?
C10 C11 C12 109.6(6) ?
C10 C11 H11A 109.7 ?
C12 C11 H11A 109.7 ?
C10 C11 H11B 109.7 ?
C12 C11 H11B 109.7 ?
H11A C11 H11B 108.2 ?
C13 C12 C11 112.2(6) ?
C13 C12 H12A 109.2 ?
C11 C12 H12A 109.2 ?
C13 C12 H12B 109.2 ?
C11 C12 H12B 109.2 ?
H12A C12 H12B 107.9 ?
C8 C13 C12 110.8(5) ?
C8 C13 H13A 109.5 ?
C12 C13 H13A 109.5 ?
C8 C13 H13B 109.5 ?
C12 C13 H13B 109.5 ?
H13A C13 H13B 108.1 ?
C15 C14 C19 109.9(5) ?
C15 C14 P1 120.8(4) ?
C19 C14 P1 111.2(4) ?
C15 C14 H14 104.4 ?
C19 C14 H14 104.4 ?
P1 C14 H14 104.4 ?
C14 C15 C16 111.3(5) ?
C14 C15 H15A 109.4 ?
C16 C15 H15A 109.4 ?
C14 C15 H15B 109.4 ?
C16 C15 H15B 109.4 ?
H15A C15 H15B 108.0 ?
C17 C16 C15 111.9(5) ?
C17 C16 H16A 109.2 ?
C15 C16 H16A 109.2 ?
C17 C16 H16B 109.2 ?
C15 C16 H16B 109.2 ?
H16A C16 H16B 107.9 ?
C18 C17 C16 111.7(5) ?
C18 C17 H17A 109.3 ?
C16 C17 H17A 109.3 ?
C18 C17 H17B 109.3 ?
C16 C17 H17B 109.3 ?
H17A C17 H17B 108.0 ?
C19 C18 C17 112.6(5) ?
C19 C18 H18A 109.1 ?
C17 C18 H18A 109.1 ?
C19 C18 H18B 109.1 ?
C17 C18 H18B 109.1 ?
H18A C18 H18B 107.8 ?
C18 C19 C14 111.0(5) ?
C18 C19 H19A 109.4 ?
C14 C19 H19A 109.4 ?
C18 C19 H19B 109.4 ?
C14 C19 H19B 109.4 ?
H19A C19 H19B 108.0 ?
C25 C20 C21 109.1(5) ?
C25 C20 P2 116.3(4) ?
C21 C20 P2 113.3(4) ?
C25 C20 H20 105.8 ?
C21 C20 H20 105.8 ?
P2 C20 H20 105.8 ?
C22 C21 C20 109.0(5) ?
C22 C21 H21A 109.9 ?
C20 C21 H21A 109.9 ?
C22 C21 H21B 109.9 ?
C20 C21 H21B 109.9 ?
H21A C21 H21B 108.3 ?
C23 C22 C21 112.2(5) ?
C23 C22 H22A 109.2 ?
C21 C22 H22A 109.2 ?
C23 C22 H22B 109.2 ?
C21 C22 H22B 109.2 ?
H22A C22 H22B 107.9 ?
C24 C23 C22 111.4(5) ?
C24 C23 H23A 109.3 ?
C22 C23 H23A 109.3 ?
C24 C23 H23B 109.3 ?
C22 C23 H23B 109.3 ?
H23A C23 H23B 108.0 ?
C23 C24 C25 110.9(5) ?
C23 C24 H24A 109.5 ?
C25 C24 H24A 109.5 ?
C23 C24 H24B 109.5 ?
C25 C24 H24B 109.5 ?
H24A C24 H24B 108.0 ?
C20 C25 C24 110.6(5) ?
C20 C25 H25A 109.5 ?
C24 C25 H25A 109.5 ?
C20 C25 H25B 109.5 ?
C24 C25 H25B 109.5 ?
H25A C25 H25B 108.1 ?
C27 C26 C31 110.1(5) ?
C27 C26 P2 114.0(4) ?
C31 C26 P2 112.5(4) ?
C27 C26 H26 106.6 ?
C31 C26 H26 106.6 ?
P2 C26 H26 106.6 ?
C26 C27 C28 110.0(5) ?
C26 C27 H27A 109.7 ?
C28 C27 H27A 109.7 ?
C26 C27 H27B 109.7 ?
C28 C27 H27B 109.7 ?
H27A C27 H27B 108.2 ?
C29 C28 C27 112.3(5) ?
C29 C28 H28A 109.1 ?
C27 C28 H28A 109.1 ?
C29 C28 H28B 109.1 ?
C27 C28 H28B 109.1 ?
H28A C28 H28B 107.9 ?
C30 C29 C28 110.5(5) ?
C30 C29 H29A 109.5 ?
C28 C29 H29A 109.5 ?
C30 C29 H29B 109.5 ?
C28 C29 H29B 109.5 ?
H29A C29 H29B 108.1 ?
C29 C30 C31 112.0(5) ?
C29 C30 H30A 109.2 ?
C31 C30 H30A 109.2 ?
C29 C30 H30B 109.2 ?
C31 C30 H30B 109.2 ?
H30A C30 H30B 107.9 ?
C30 C31 C26 109.9(5) ?
C30 C31 H31A 109.7 ?
C26 C31 H31A 109.7 ?
C30 C31 H31B 109.7 ?
C26 C31 H31B 109.7 ?
H31A C31 H31B 108.2 ?
C33 C32 C37 109.9(5) ?
C33 C32 P2 117.6(4) ?
C37 C32 P2 112.8(4) ?
C33 C32 H32 105.1 ?
C37 C32 H32 105.1 ?
P2 C32 H32 105.1 ?
C32 C33 C34 111.1(5) ?
C32 C33 H33A 109.4 ?
C34 C33 H33A 109.4 ?
C32 C33 H33B 109.4 ?
C34 C33 H33B 109.4 ?
H33A C33 H33B 108.0 ?
C35 C34 C33 110.8(5) ?
C35 C34 H34A 109.5 ?
C33 C34 H34A 109.5 ?
C35 C34 H34B 109.5 ?
C33 C34 H34B 109.5 ?
H34A C34 H34B 108.1 ?
C36 C35 C34 110.4(5) ?
C36 C35 H35A 109.6 ?
C34 C35 H35A 109.6 ?
C36 C35 H35B 109.6 ?
C34 C35 H35B 109.6 ?
H35A C35 H35B 108.1 ?
C35 C36 C37 111.9(5) ?
C35 C36 H36A 109.2 ?
C37 C36 H36A 109.2 ?
C35 C36 H36B 109.2 ?
C37 C36 H36B 109.2 ?
H36A C36 H36B 107.9 ?
C36 C37 C32 110.6(5) ?
C36 C37 H37A 109.5 ?
C32 C37 H37A 109.5 ?
C36 C37 H37B 109.5 ?
C32 C37 H37B 109.5 ?
H37A C37 H37B 108.1 ?
C42 C41 C46 120.8(6) ?
C42 C41 H41 119.6 ?
C46 C41 H41 119.6 ?
C43 C42 C41 119.9(7) ?
C43 C42 H42 120.1 ?
C41 C42 H42 120.1 ?
C42 C43 C44 120.4(7) ?
C42 C43 H43 119.8 ?
C44 C43 H43 119.8 ?
C43 C44 C45 119.5(6) ?
C43 C44 H44 120.2 ?
C45 C44 H44 120.2 ?
C46 C45 C44 119.4(7) ?
C46 C45 H45 120.3 ?
C44 C45 H45 120.3 ?
C45 C46 C41 120.1(7) ?
C45 C46 H46 120.0 ?
C41 C46 H46 120.0 ?

loop_
_geom_bond_atom_site_label_1
_geom_bond_atom_site_label_2
_geom_bond_distance
_geom_bond_publ_flag
Ru C1 1.632(6) yes
Ru Cl2 2.3689(16) yes
Ru Cl1 2.3827(16) yes
Ru P1 2.4285(17) yes
Ru P2 2.4264(16) yes
P1 C14 1.841(6) ?
P1 C8 1.863(6) ?
P1 C2 1.854(6) ?
P2 C20 1.851(6) ?
P2 C32 1.848(6) ?
P2 C26 1.864(6) ?
C2 C3 1.527(8) ?
C2 C7 1.524(8) ?
C2 H2 1.0000 ?
C3 C4 1.521(8) ?
C3 H3A 0.9900 ?
C3 H3B 0.9900 ?
C4 C5 1.505(8) ?
C4 H4A 0.9900 ?
C4 H4B 0.9900 ?
C5 C6 1.518(8) ?
C5 H5A 0.9900 ?
C5 H5B 0.9900 ?
C6 C7 1.543(8) ?
C6 H6A 0.9900 ?
C6 H6B 0.9900 ?
C7 H7A 0.9900 ?
C7 H7B 0.9900 ?
C8 C13 1.531(8) ?
C8 C9 1.523(8) ?
C8 H8 1.0000 ?
C9 C10 1.521(8) ?
C9 H9A 0.9900 ?
C9 H9B 0.9900 ?
C10 C11 1.521(9) ?
C10 H10A 0.9900 ?
C10 H10B 0.9900 ?
C11 C12 1.512(9) ?
C11 H11A 0.9900 ?
C11 H11B 0.9900 ?
C12 C13 1.529(9) ?
C12 H12A 0.9900 ?
C12 H12B 0.9900 ?
C13 H13A 0.9900 ?
C13 H13B 0.9900 ?
C14 C15 1.508(8) ?
C14 C19 1.556(8) ?
C14 H14 1.0000 ?
C15 C16 1.532(8) ?
C15 H15A 0.9900 ?
C15 H15B 0.9900 ?
C16 C17 1.535(8) ?
C16 H16A 0.9900 ?
C16 H16B 0.9900 ?
C17 C18 1.505(8) ?
C17 H17A 0.9900 ?
C17 H17B 0.9900 ?
C18 C19 1.517(8) ?
C18 H18A 0.9900 ?
C18 H18B 0.9900 ?
C19 H19A 0.9900 ?
C19 H19B 0.9900 ?
C20 C25 1.533(7) ?
C20 C21 1.552(7) ?
C20 H20 1.0000 ?
C21 C22 1.537(8) ?
C21 H21A 0.9900 ?
C21 H21B 0.9900 ?
C22 C23 1.517(8) ?
C22 H22A 0.9900 ?
C22 H22B 0.9900 ?
C23 C24 1.505(8) ?
C23 H23A 0.9900 ?
C23 H23B 0.9900 ?
C24 C25 1.532(8) ?
C24 H24A 0.9900 ?
C24 H24B 0.9900 ?
C25 H25A 0.9900 ?
C25 H25B 0.9900 ?
C26 C27 1.535(7) ?
C26 C31 1.537(8) ?
C26 H26 1.0000 ?
C27 C28 1.543(8) ?
C27 H27A 0.9900 ?
C27 H27B 0.9900 ?
C28 C29 1.527(8) ?
C28 H28A 0.9900 ?
C28 H28B 0.9900 ?
C29 C30 1.518(8) ?
C29 H29A 0.9900 ?
C29 H29B 0.9900 ?
C30 C31 1.532(8) ?
C30 H30A 0.9900 ?
C30 H30B 0.9900 ?
C31 H31A 0.9900 ?
C31 H31B 0.9900 ?
C32 C33 1.523(8) ?
C32 C37 1.536(8) ?
C32 H32 1.0000 ?
C33 C34 1.522(8) ?
C33 H33A 0.9900 ?
C33 H33B 0.9900 ?
C34 C35 1.519(8) ?
C34 H34A 0.9900 ?
C34 H34B 0.9900 ?
C35 C36 1.523(8) ?
C35 H35A 0.9900 ?
C35 H35B 0.9900 ?
C36 C37 1.523(8) ?
C36 H36A 0.9900 ?
C36 H36B 0.9900 ?
C37 H37A 0.9900 ?
C37 H37B 0.9900 ?
C41 C42 1.363(9) ?
C41 C46 1.389(10) ?
C41 H41 0.9500 ?
C42 C43 1.377(9) ?
C42 H42 0.9500 ?
C43 C44 1.381(9) ?
C43 H43 0.9500 ?
C44 C45 1.408(10) ?
C44 H44 0.9500 ?
C45 C46 1.367(10) ?
C45 H45 0.9500 ?
C46 H46 0.9500 ?
